data_1536848
loop_
_publ_author_name
'Faza, N.'
'Babel, D.'
'Treutmann, W.'

_publ_section_title
;
 Struktur- und magnetochemische Untersuchungen an den ternaeren Phosphaten
 Ba2 M(II) (P O4)2 (M(II) = Mn, Co) und Strukturverfeinerung von Ba Ni2 (P
 O4)2
;
_journal_name_full 'Zeitschrift fuer Anorganische und Allgemeine Chemie'
_journal_page_first 687
_journal_page_last 692
_journal_volume 627
_journal_year 2001
_chemical_formula_sum 'Ba2 Co O8 P2'
_chemical_name_systematic 'Ba2 Co (P O4)2'
_space_group_IT_number 14
_symmetry_space_group_name_Hall '-P 2yn'
_symmetry_space_group_name_H-M 'P 1 21/n 1'
_cell_angle_alpha 90
_cell_angle_beta 90.68
_cell_angle_gamma 90
_cell_formula_units_Z 4
_cell_length_a 5.298
_cell_length_b 8.844
_cell_length_c 16.144
_cell_volume 756.382
_citation_journal_id_ASTM ZAACAB
_cod_data_source_file Faza_ZAACAB_2001_45.cif
_cod_data_source_block Ba2Co1O8P2
_cod_original_sg_symbol_Hall '-P 2ybc (x-z,y,z)'
_cod_original_formula_sum 'Ba2 Co1 O8 P2'
_cod_database_code 1536848

loop_
_symmetry_equiv_pos_as_xyz
x,y,z
-x+1/2,y+1/2,-z+1/2
-x,-y,-z
x-1/2,-y-1/2,z-1/2

loop_
_atom_site_label
_atom_site_type_symbol
_atom_site_fract_x
_atom_site_fract_y
_atom_site_fract_z
_atom_site_occupancy
_atom_site_U_iso_or_equiv
Ba2 Ba+2 0.29047 0.29772 -0.01897 1 0.0
P1 P+5 0.7371 0.591 0.42239 1 0.0
O4 O-2 0.9776 0.6374 0.3748 1 0.0
O6 O-2 0.3577 0.7704 0.1677 1 0.0
P2 P+5 0.2479 0.6089 0.16541 1 0.0
O3 O-2 0.6499 0.4364 0.3895 1 0.0
Co1 Co+2 0.26952 0.48489 0.36482 1 0.0
Ba1 Ba+2 0.74364 0.84489 0.27009 1 0.0
O7 O-2 -0.0422 0.6113 0.1654 1 0.0
O8 O-2 0.3473 0.5251 0.2424 1 0.0
O5 O-2 0.3478 0.5289 0.0894 1 0.0
O1 O-2 0.7924 0.593 0.5145 1 0.0
O2 O-2 0.5253 0.703 0.4 1 0.0
